data_4315914
loop_
_publ_author_name
'Pei-Xin Li'
'Fang Kong'
'Chun-Li Hu'
'Na Zhao'
'Jiang-Gao Mao'

_publ_section_title
;
 A Series of New Phases Containing Three Different Asymmetric Building
 Units
;
_journal_name_full 'Inorganic Chemistry'
_journal_page_first 5943
_journal_page_last 5952
_journal_paper_doi 10.1021/ic100462r
_journal_volume 49
_journal_year 2010
_chemical_formula_sum 'O18 Pb2 Se5 V3'
_chemical_formula_weight 1250.00
_chemical_name_systematic
; 
 ? 
;
_space_group_IT_number 62
_symmetry_cell_setting orthorhombic
_symmetry_space_group_name_Hall '-P 2ac 2n'
_symmetry_space_group_name_H-M 'P n m a'
_atom_sites_solution_hydrogens none
_atom_sites_solution_primary direct
_atom_sites_solution_secondary difmap
_audit_creation_method SHELXL-97
_cell_angle_alpha 90.00
_cell_angle_beta 90.00
_cell_angle_gamma 90.00
_cell_formula_units_Z 4
_cell_length_a 17.013(3)
_cell_length_b 10.7097(15)
_cell_length_c 9.0590(13)
_cell_measurement_reflns_used 4308
_cell_measurement_temperature 293(2)
_cell_measurement_theta_max 27.4797
_cell_measurement_theta_min 2.2471
_cell_volume 1650.6(4)
_computing_structure_refinement 'SHELXL-97 (Sheldrick, 1997)'
_computing_structure_solution 'SHELXS-97 (Sheldrick, 1990)'
_diffrn_ambient_temperature 293(2)
_diffrn_detector_area_resol_mean 28.5714
_diffrn_measured_fraction_theta_full 0.954
_diffrn_measured_fraction_theta_max 0.954
_diffrn_measurement_device_type Saturn70
_diffrn_measurement_method CCD_Profile_fitting
_diffrn_radiation_monochromator graphite
_diffrn_radiation_source 'fine-focus sealed tube'
_diffrn_radiation_type MoK\a
_diffrn_radiation_wavelength 0.71073
_diffrn_reflns_av_R_equivalents 0.0429
_diffrn_reflns_av_sigmaI/netI 0.0291
_diffrn_reflns_limit_h_max 22
_diffrn_reflns_limit_h_min -21
_diffrn_reflns_limit_k_max 12
_diffrn_reflns_limit_k_min -13
_diffrn_reflns_limit_l_max 9
_diffrn_reflns_limit_l_min -11
_diffrn_reflns_number 10721
_diffrn_reflns_theta_full 27.48
_diffrn_reflns_theta_max 27.48
_diffrn_reflns_theta_min 2.95
_diffrn_standards_decay_% <1.0%
_exptl_absorpt_coefficient_mu 33.088
_exptl_absorpt_correction_T_max 1.0000
_exptl_absorpt_correction_T_min 0.3523
_exptl_absorpt_correction_type multi-scan
_exptl_crystal_colour Green
_exptl_crystal_density_diffrn 5.030
_exptl_crystal_density_method 'not measured'
_exptl_crystal_description brick
_exptl_crystal_F_000 2188
_exptl_crystal_size_max 0.2500
_exptl_crystal_size_mid 0.1100
_exptl_crystal_size_min 0.1000
_refine_diff_density_max 1.541
_refine_diff_density_min -1.371
_refine_diff_density_rms 0.185
_refine_ls_extinction_coef 0.0018(2)
_refine_ls_extinction_expression Fc^*^=kFc[1+0.001xFc^2^\l^3^/sin(2\q)]^-1/4^
_refine_ls_extinction_method SHELXL
_refine_ls_goodness_of_fit_ref 1.053
_refine_ls_hydrogen_treatment none
_refine_ls_matrix_type full
_refine_ls_number_parameters 137
_refine_ls_number_reflns 1898
_refine_ls_number_restraints 0
_refine_ls_restrained_S_all 1.053
_refine_ls_R_factor_all 0.0222
_refine_ls_R_factor_gt 0.0198
_refine_ls_shift/su_max 0.001
_refine_ls_shift/su_mean 0.000
_refine_ls_structure_factor_coef Fsqd
_refine_ls_weighting_details 'calc w=1/[\s^2^(Fo^2^)+(0.0284P)^2^+0.0000P] where P=(Fo^2^+2Fc^2^)/3'
_refine_ls_weighting_scheme calc
_refine_ls_wR_factor_gt 0.0471
_refine_ls_wR_factor_ref 0.0478
_reflns_number_gt 1720
_reflns_number_total 1898
_reflns_threshold_expression >2sigma(I)
_cod_data_source_file ic100462r_si_001_2.cif
_cod_data_source_block Pb2V3Se5O18
_cod_depositor_comments
;
The following automatic conversions were performed:

'_exptl_absorpt_correction_type' value 'Multi-scan' changed to
'multi-scan' according to the built-in table from CIF Core dictionary
named 'cif_core.dic' version 2.4.1 from 2010-06-29.

Automatic conversion script
Id: cif_fix_values 1646 2011-03-28 12:23:43Z adriana 
;
_cod_database_code 4315914

loop_
_symmetry_equiv_pos_as_xyz
'x, y, z'
'-x+1/2, -y, z+1/2'
'-x, y+1/2, -z'
'x+1/2, -y+1/2, -z+1/2'
'-x, -y, -z'
'x-1/2, y, -z-1/2'
'x, -y-1/2, z'
'-x-1/2, y-1/2, z-1/2'

loop_
_atom_site_label
_atom_site_type_symbol
_atom_site_fract_x
_atom_site_fract_y
_atom_site_fract_z
_atom_site_U_iso_or_equiv
_atom_site_adp_type
_atom_site_occupancy
_atom_site_symmetry_multiplicity
_atom_site_calc_flag
_atom_site_refinement_flags
_atom_site_disorder_assembly
_atom_site_disorder_group
Pb1 Pb -0.217739(13) -0.2500 0.14402(2) 0.01173(8) Uani 1 2 d S . .
Pb2 Pb -0.191777(15) 0.2500 0.13269(3) 0.02076(9) Uani 1 2 d S . .
V1 V -0.02130(5) -0.2500 0.02022(10) 0.00778(19) Uani 1 2 d S . .
V2 V -0.15734(4) -0.00755(6) 0.47289(8) 0.01070(15) Uani 1 1 d . . .
Se1 Se 0.06221(3) -0.2500 0.39478(6) 0.00958(13) Uani 1 2 d S . .
Se2 Se -0.31307(2) 0.01895(4) 0.32682(5) 0.01095(10) Uani 1 1 d . . .
Se3 Se -0.04552(2) 0.01878(3) 0.18350(4) 0.00834(10) Uani 1 1 d . . .
O1 O 0.0421(3) -0.2500 0.2177(5) 0.0247(10) Uani 1 2 d S . .
O2 O 0.1292(2) -0.1309(3) 0.3963(4) 0.0278(8) Uani 1 1 d . . .
O3 O -0.28442(19) 0.0633(3) 0.1531(3) 0.0180(7) Uani 1 1 d . . .
O4 O -0.24885(19) -0.1019(3) 0.3646(3) 0.0163(6) Uani 1 1 d . . .
O5 O -0.25779(17) 0.1227(3) 0.4207(3) 0.0163(6) Uani 1 1 d . . .
O6 O -0.11913(16) 0.0821(2) 0.2867(3) 0.0132(6) Uani 1 1 d . . .
O7 O -0.05804(16) 0.1164(2) 0.0352(3) 0.0129(6) Uani 1 1 d . . .
O8 O -0.08872(17) -0.1137(2) 0.1181(3) 0.0129(6) Uani 1 1 d . . .
O9 O -0.0706(3) -0.2500 -0.1296(5) 0.0190(10) Uani 1 2 d S . .
O10 O -0.0869(2) -0.1050(3) 0.4687(4) 0.0331(9) Uani 1 1 d . . .

loop_
_atom_site_aniso_label
_atom_site_aniso_U_11
_atom_site_aniso_U_22
_atom_site_aniso_U_33
_atom_site_aniso_U_23
_atom_site_aniso_U_13
_atom_site_aniso_U_12
Pb1 0.01263(14) 0.01743(12) 0.00514(12) 0.000 -0.00005(8) 0.000
Pb2 0.01275(14) 0.01906(14) 0.03046(17) 0.000 -0.00263(10) 0.000
V1 0.0072(4) 0.0131(4) 0.0031(4) 0.000 0.0010(3) 0.000
V2 0.0106(3) 0.0180(3) 0.0035(3) -0.0008(2) 0.0020(3) -0.0011(2)
Se1 0.0066(3) 0.0164(3) 0.0057(3) 0.000 -0.0010(2) 0.000
Se2 0.0101(2) 0.0185(2) 0.00431(19) -0.00089(15) 0.00075(15) -0.00231(14)
Se3 0.00670(18) 0.01367(18) 0.00466(19) 0.00062(13) 0.00094(15) 0.00034(13)
O1 0.032(3) 0.029(2) 0.013(2) 0.000 -0.013(2) 0.000
O2 0.032(2) 0.0394(18) 0.0122(16) -0.0068(14) 0.0043(14) -0.0242(16)
O3 0.0194(17) 0.0305(17) 0.0040(14) 0.0017(12) -0.0004(12) -0.0122(13)
O4 0.0202(17) 0.0178(15) 0.0109(15) -0.0030(11) -0.0021(12) 0.0017(12)
O5 0.0147(15) 0.0214(14) 0.0129(16) -0.0094(12) 0.0011(12) -0.0012(11)
O6 0.0130(14) 0.0193(14) 0.0074(14) -0.0004(11) 0.0078(11) 0.0050(11)
O7 0.0133(15) 0.0177(13) 0.0078(14) 0.0062(11) 0.0010(11) -0.0019(11)
O8 0.0106(15) 0.0145(13) 0.0135(15) -0.0045(11) 0.0059(12) -0.0019(11)
O9 0.019(2) 0.029(2) 0.010(2) 0.000 -0.0031(17) 0.000
O10 0.028(2) 0.042(2) 0.030(2) 0.0140(16) 0.0071(16) 0.0137(16)

loop_
_atom_type_symbol
_atom_type_description
_atom_type_scat_dispersion_real
_atom_type_scat_dispersion_imag
_atom_type_scat_source
O O 0.0106 0.0060 'International Tables Vol C Tables 4.2.6.8 and 6.1.1.4'
V V 0.3005 0.5294 'International Tables Vol C Tables 4.2.6.8 and 6.1.1.4'
Se Se -0.0929 2.2259 'International Tables Vol C Tables 4.2.6.8 and 6.1.1.4'
Pb Pb -3.3944 10.1111 'International Tables Vol C Tables 4.2.6.8 and 6.1.1.4'

loop_
_geom_angle_atom_site_label_1
_geom_angle_atom_site_label_2
_geom_angle_atom_site_label_3
_geom_angle
_geom_angle_site_symmetry_1
_geom_angle_site_symmetry_3
_geom_angle_publ_flag
O5 Pb1 O5 66.85(14) 8 2_454 ?
O5 Pb1 O4 158.14(10) 8 . ?
O5 Pb1 O4 104.93(10) 2_454 . ?
O5 Pb1 O4 104.93(10) 8 7 ?
O5 Pb1 O4 158.14(10) 2_454 7 ?
O4 Pb1 O4 74.98(14) . 7 ?
O5 Pb1 O8 111.77(9) 8 . ?
O5 Pb1 O8 76.31(9) 2_454 . ?
O4 Pb1 O8 84.31(9) . . ?
O4 Pb1 O8 124.90(9) 7 . ?
O5 Pb1 O8 76.31(9) 8 7 ?
O5 Pb1 O8 111.77(9) 2_454 7 ?
O4 Pb1 O8 124.90(9) . 7 ?
O4 Pb1 O8 84.31(9) 7 7 ?
O8 Pb1 O8 66.94(12) . 7 ?
O3 Pb2 O3 103.12(16) . 7_565 ?
O3 Pb2 O6 143.09(9) . 7_565 ?
O3 Pb2 O6 73.26(10) 7_565 7_565 ?
O3 Pb2 O6 73.26(10) . . ?
O3 Pb2 O6 143.09(9) 7_565 . ?
O6 Pb2 O6 87.94(13) 7_565 . ?
O9 V1 O7 97.97(14) . 5_557 ?
O9 V1 O7 97.97(14) . 3_547 ?
O7 V1 O7 89.64(16) 5_557 3_547 ?
O9 V1 O8 94.24(14) . . ?
O7 V1 O8 88.70(11) 5_557 . ?
O7 V1 O8 167.79(12) 3_547 . ?
O9 V1 O8 94.24(14) . 7 ?
O7 V1 O8 167.79(12) 5_557 7 ?
O7 V1 O8 88.70(11) 3_547 7 ?
O8 V1 O8 90.37(16) . 7 ?
O9 V1 O1 179.4(2) . . ?
O7 V1 O1 82.44(14) 5_557 . ?
O7 V1 O1 82.44(14) 3_547 . ?
O8 V1 O1 85.35(14) . . ?
O8 V1 O1 85.35(14) 7 . ?
O10 V2 O2 109.08(19) . 5_558 ?
O10 V2 O3 101.37(16) . 2_455 ?
O2 V2 O3 81.56(13) 5_558 2_455 ?
O10 V2 O6 92.78(15) . . ?
O2 V2 O6 93.79(12) 5_558 . ?
O3 V2 O6 165.85(13) 2_455 . ?
O10 V2 O4 103.42(17) . . ?
O2 V2 O4 145.99(14) 5_558 . ?
O3 V2 O4 82.53(12) 2_455 . ?
O6 V2 O4 94.38(12) . . ?
O10 V2 O5 166.41(17) . . ?
O2 V2 O5 81.02(13) 5_558 . ?
O3 V2 O5 88.88(13) 2_455 . ?
O6 V2 O5 77.17(11) . . ?
O4 V2 O5 68.79(11) . . ?
O10 V2 Se2 136.34(15) . . ?
O2 V2 Se2 114.52(12) 5_558 . ?
O3 V2 Se2 87.15(10) 2_455 . ?
O6 V2 Se2 82.62(8) . . ?
O4 V2 Se2 34.69(8) . . ?
O5 V2 Se2 34.24(7) . . ?
O1 Se1 O2 98.41(17) . . ?
O1 Se1 O2 98.41(17) . 7 ?
O2 Se1 O2 96.5(3) . 7 ?
O5 Se2 O3 97.00(15) . . ?
O5 Se2 O4 92.37(14) . . ?
O3 Se2 O4 102.11(15) . . ?
O5 Se2 V2 48.84(10) . . ?
O3 Se2 V2 100.46(11) . . ?
O4 Se2 V2 43.74(10) . . ?
O6 Se3 O8 101.84(14) . . ?
O6 Se3 O7 95.50(13) . . ?
O8 Se3 O7 100.47(14) . . ?
Se1 O1 V1 160.9(3) . . ?
Se1 O2 V2 137.10(19) . 5_558 ?
Se2 O3 V2 121.68(16) . 2_454 ?
Se2 O3 Pb2 117.32(14) . . ?
V2 O3 Pb2 118.73(13) 2_454 . ?
Se2 O4 V2 101.58(14) . . ?
Se2 O4 Pb1 115.62(14) . . ?
V2 O4 Pb1 120.05(13) . . ?
Se2 O5 V2 96.92(13) . . ?
Se2 O5 Pb1 132.97(15) . 2_455 ?
V2 O5 Pb1 107.27(12) . 2_455 ?
Se3 O6 V2 119.93(15) . . ?
Se3 O6 Pb2 109.36(13) . . ?
V2 O6 Pb2 128.17(12) . . ?
Se3 O7 V1 122.74(15) . 5_557 ?
Se3 O8 V1 120.00(15) . . ?
Se3 O8 Pb1 141.82(14) . . ?
V1 O8 Pb1 96.28(10) . . ?

loop_
_geom_bond_atom_site_label_1
_geom_bond_atom_site_label_2
_geom_bond_distance
_geom_bond_site_symmetry_2
_geom_bond_publ_flag
Pb1 O5 2.474(3) 8 ?
Pb1 O5 2.474(3) 2_454 ?
Pb1 O4 2.605(3) . ?
Pb1 O4 2.605(3) 7 ?
Pb1 O8 2.646(3) . ?
Pb1 O8 2.646(3) 7 ?
Pb2 O3 2.552(3) . ?
Pb2 O3 2.552(3) 7_565 ?
Pb2 O6 2.590(3) 7_565 ?
Pb2 O6 2.590(3) . ?
V1 O9 1.595(4) . ?
V1 O7 2.030(3) 5_557 ?
V1 O7 2.030(3) 3_547 ?
V1 O8 2.057(3) . ?
V1 O8 2.057(3) 7 ?
V1 O1 2.089(5) . ?
V2 O10 1.590(3) . ?
V2 O2 1.958(3) 5_558 ?
V2 O3 2.001(3) 2_455 ?
V2 O6 2.047(3) . ?
V2 O4 2.100(3) . ?
V2 O5 2.256(3) . ?
V2 Se2 2.9750(9) . ?
Se1 O1 1.640(5) . ?
Se1 O2 1.711(3) . ?
Se1 O2 1.711(3) 7 ?
Se2 O5 1.686(3) . ?
Se2 O3 1.715(3) . ?
Se2 O4 1.728(3) . ?
Se3 O6 1.704(3) . ?
Se3 O8 1.704(3) . ?
Se3 O7 1.715(3) . ?
O2 V2 1.958(3) 5_558 ?
O3 V2 2.001(3) 2_454 ?
O5 Pb1 2.474(3) 2_455 ?
O7 V1 2.030(3) 5_557 ?
